data_8000208
loop_
_publ_author_name
'Chen, Jinlong'
'Ma, Suqian'
'Zhang, Jibo'
'Wang, Lijuan'
'Ye, Ling'
'Li, Bao'
'Xu, Bin'
'Tian, Wenjing'

_publ_section_title
;
 Proton-Triggered Hypsochromic Luminescence in
 1,1&#x2032;-(2,5-Distyryl-1,4-phenylene) Dipiperidine
;
_journal_issue 16
_journal_name_full 'The Journal of Physical Chemistry Letters'
_journal_page_first 2781
_journal_paper_doi 10.1021/jz501383d
_journal_volume 5
_journal_year 2014
_chemical_formula_moiety 'C32 H36 N2'
_chemical_formula_sum 'C32 H36 N2'
_chemical_formula_weight 448.63
_space_group_IT_number 2
_symmetry_cell_setting triclinic
_symmetry_space_group_name_Hall '-P 1'
_symmetry_space_group_name_H-M 'P -1'
_atom_sites_solution_hydrogens geom
_atom_sites_solution_primary direct
_atom_sites_solution_secondary difmap
_audit_creation_method SHELXL-97
_cell_angle_alpha 83.36(4)
_cell_angle_beta 79.79(3)
_cell_angle_gamma 73.78(3)
_cell_formula_units_Z 1
_cell_length_a 6.202(5)
_cell_length_b 8.602(8)
_cell_length_c 12.334(12)
_cell_measurement_reflns_used 5031
_cell_measurement_temperature 153(2)
_cell_measurement_theta_max 27.57
_cell_measurement_theta_min 3.09
_cell_volume 620.3(10)
_computing_cell_refinement RAPID-AUTO
_computing_data_collection 'RAPID-AUTO (Rigaku Corporation, 1998)'
_computing_data_reduction 'CrystalStructure (Rigaku/MSC and Rigaku Corporation, 2002)'
_computing_molecular_graphics 'SHELXTL (Sheldrick, 2008)'
_computing_publication_material SHELXL-97
_computing_structure_refinement 'SHELXL-97 (Sheldrick, 2008)'
_computing_structure_solution 'SHELXS-97 (Sheldrick, 2008)'
_diffrn_ambient_temperature 153(2)
_diffrn_measured_fraction_theta_full 0.987
_diffrn_measured_fraction_theta_max 0.987
_diffrn_measurement_device_type 'Rigaku RAXIS-RAPID'
_diffrn_measurement_method '\w scans'
_diffrn_radiation_monochromator graphite
_diffrn_radiation_source 'fine-focus sealed tube'
_diffrn_radiation_type MoK\a
_diffrn_radiation_wavelength 0.71073
_diffrn_reflns_av_R_equivalents 0.0324
_diffrn_reflns_av_sigmaI/netI 0.0460
_diffrn_reflns_limit_h_max 7
_diffrn_reflns_limit_h_min -8
_diffrn_reflns_limit_k_max 11
_diffrn_reflns_limit_k_min -11
_diffrn_reflns_limit_l_max 15
_diffrn_reflns_limit_l_min -15
_diffrn_reflns_number 6107
_diffrn_reflns_theta_full 27.48
_diffrn_reflns_theta_max 27.48
_diffrn_reflns_theta_min 3.09
_exptl_absorpt_coefficient_mu 0.069
_exptl_absorpt_correction_T_max 0.9748
_exptl_absorpt_correction_T_min 0.9654
_exptl_absorpt_correction_type multi-scan
_exptl_crystal_colour yellow
_exptl_crystal_density_diffrn 1.201
_exptl_crystal_density_method 'not measured'
_exptl_crystal_description block
_exptl_crystal_F_000 242
_exptl_crystal_size_max 0.51
_exptl_crystal_size_mid 0.50
_exptl_crystal_size_min 0.37
_refine_diff_density_max 0.343
_refine_diff_density_min -0.176
_refine_diff_density_rms 0.052
_refine_ls_extinction_method none
_refine_ls_goodness_of_fit_ref 1.113
_refine_ls_hydrogen_treatment constr
_refine_ls_matrix_type full
_refine_ls_number_parameters 154
_refine_ls_number_reflns 2801
_refine_ls_number_restraints 0
_refine_ls_restrained_S_all 1.113
_refine_ls_R_factor_all 0.0639
_refine_ls_R_factor_gt 0.0488
_refine_ls_shift/su_max 0.001
_refine_ls_shift/su_mean 0.000
_refine_ls_structure_factor_coef Fsqd
_refine_ls_weighting_details 'calc w=1/[\s^2^(Fo^2^)+(0.0850P)^2^+0.0105P] where P=(Fo^2^+2Fc^2^)/3'
_refine_ls_weighting_scheme calc
_refine_ls_wR_factor_gt 0.1411
_refine_ls_wR_factor_ref 0.1495
_reflns_number_gt 2065
_reflns_number_total 2801
_reflns_threshold_expression >2sigma(I)
_cod_data_source_file jz501383d_si_002.cif
_cod_data_source_block dpd0909
_cod_depositor_comments 'Adding full bibliography for 8000208.cif.'
_cod_original_cell_volume 620.3(9)
_cod_database_code 8000208

loop_
_symmetry_equiv_pos_as_xyz
'x, y, z'
'-x, -y, -z'

loop_
_atom_site_label
_atom_site_type_symbol
_atom_site_fract_x
_atom_site_fract_y
_atom_site_fract_z
_atom_site_U_iso_or_equiv
_atom_site_adp_type
_atom_site_occupancy
_atom_site_symmetry_multiplicity
_atom_site_calc_flag
_atom_site_refinement_flags
C1 C 0.8750(2) 0.39587(16) 0.55230(11) 0.0244(3) Uani 1 1 d .
H1 H 0.7883 0.3245 0.5888 0.029 Uiso 1 1 calc R
N1 N 1.00695(17) 0.58004(13) 0.27078(9) 0.0239(3) Uani 1 1 d .
C2 C 0.8783(2) 0.43290(15) 0.43914(11) 0.0231(3) Uani 1 1 d .
C6 C 0.5124(2) 0.19615(16) 0.33790(12) 0.0272(3) Uani 1 1 d .
C4 C 0.7692(2) 0.35573(16) 0.37264(11) 0.0253(3) Uani 1 1 d .
H4 H 0.8151 0.3647 0.2950 0.030 Uiso 1 1 calc R
C5 C 0.6129(2) 0.27431(16) 0.40821(12) 0.0273(3) Uani 1 1 d .
H5 H 0.5625 0.2663 0.4855 0.033 Uiso 1 1 calc R
C3 C 1.0065(2) 0.54081(16) 0.38607(11) 0.0228(3) Uani 1 1 d .
C7 C 0.3434(2) 0.11969(17) 0.38576(14) 0.0335(4) Uani 1 1 d .
H7 H 0.3010 0.1141 0.4637 0.040 Uiso 1 1 calc R
C12 C 0.7971(2) 0.69707(17) 0.24426(12) 0.0293(3) Uani 1 1 d .
H12A H 0.7956 0.8071 0.2612 0.035 Uiso 1 1 calc R
H12B H 0.6639 0.6679 0.2899 0.035 Uiso 1 1 calc R
C16 C 1.2085(2) 0.62294(17) 0.20946(11) 0.0270(3) Uani 1 1 d .
H16A H 1.3471 0.5454 0.2317 0.032 Uiso 1 1 calc R
H16B H 1.2076 0.7332 0.2258 0.032 Uiso 1 1 calc R
C13 C 0.7827(2) 0.69637(19) 0.12285(12) 0.0329(4) Uani 1 1 d .
H13A H 0.6451 0.7794 0.1045 0.040 Uiso 1 1 calc R
H13B H 0.7698 0.5891 0.1076 0.040 Uiso 1 1 calc R
C11 C 0.5730(3) 0.19744(19) 0.22341(13) 0.0377(4) Uani 1 1 d .
H11 H 0.6908 0.2453 0.1887 0.045 Uiso 1 1 calc R
C9 C 0.2953(3) 0.05800(19) 0.20816(16) 0.0453(4) Uani 1 1 d .
H9 H 0.2202 0.0131 0.1640 0.054 Uiso 1 1 calc R
C15 C 1.2081(2) 0.61773(19) 0.08670(12) 0.0333(4) Uani 1 1 d .
H15A H 1.2191 0.5055 0.0704 0.040 Uiso 1 1 calc R
H15B H 1.3425 0.6492 0.0443 0.040 Uiso 1 1 calc R
C8 C 0.2366(3) 0.05165(18) 0.32094(16) 0.0412(4) Uani 1 1 d .
H8 H 0.1220 0.0004 0.3550 0.049 Uiso 1 1 calc R
C10 C 0.4649(3) 0.1304(2) 0.15970(15) 0.0455(4) Uani 1 1 d .
H10 H 0.5076 0.1342 0.0818 0.055 Uiso 1 1 calc R
C14 C 0.9929(3) 0.7319(2) 0.05059(12) 0.0368(4) Uani 1 1 d .
H14A H 0.9893 0.7179 -0.0276 0.044 Uiso 1 1 calc R
H14B H 0.9926 0.8457 0.0566 0.044 Uiso 1 1 calc R

loop_
_atom_site_aniso_label
_atom_site_aniso_U_11
_atom_site_aniso_U_22
_atom_site_aniso_U_33
_atom_site_aniso_U_23
_atom_site_aniso_U_13
_atom_site_aniso_U_12
C1 0.0240(6) 0.0246(6) 0.0264(7) -0.0019(5) -0.0053(5) -0.0083(5)
N1 0.0231(5) 0.0269(6) 0.0235(6) -0.0027(4) -0.0059(4) -0.0075(4)
C2 0.0221(6) 0.0236(6) 0.0246(7) -0.0044(5) -0.0054(5) -0.0053(5)
C6 0.0270(7) 0.0222(6) 0.0348(8) -0.0023(6) -0.0112(5) -0.0062(5)
C4 0.0277(7) 0.0266(7) 0.0242(7) -0.0033(5) -0.0079(5) -0.0082(5)
C5 0.0282(7) 0.0299(7) 0.0263(7) -0.0045(6) -0.0068(5) -0.0091(6)
C3 0.0216(6) 0.0244(6) 0.0220(7) -0.0036(5) -0.0038(5) -0.0041(5)
C7 0.0276(7) 0.0282(7) 0.0460(9) -0.0062(6) -0.0051(6) -0.0086(6)
C12 0.0283(7) 0.0330(7) 0.0263(7) -0.0034(6) -0.0081(5) -0.0047(6)
C16 0.0278(7) 0.0313(7) 0.0250(7) -0.0011(5) -0.0054(5) -0.0121(5)
C13 0.0309(7) 0.0418(8) 0.0281(8) -0.0012(6) -0.0120(6) -0.0086(6)
C11 0.0533(9) 0.0348(8) 0.0344(9) 0.0011(6) -0.0148(7) -0.0231(7)
C9 0.0549(10) 0.0277(8) 0.0651(12) -0.0020(7) -0.0376(9) -0.0128(7)
C15 0.0329(7) 0.0458(9) 0.0244(8) -0.0024(6) -0.0032(5) -0.0163(6)
C8 0.0320(8) 0.0275(8) 0.0698(12) -0.0059(7) -0.0156(7) -0.0114(6)
C10 0.0743(12) 0.0342(8) 0.0399(10) 0.0026(7) -0.0294(8) -0.0230(8)
C14 0.0444(8) 0.0453(9) 0.0244(8) 0.0036(6) -0.0099(6) -0.0174(7)

loop_
_atom_type_symbol
_atom_type_description
_atom_type_scat_dispersion_real
_atom_type_scat_dispersion_imag
_atom_type_scat_source
C C 0.0033 0.0016 'International Tables Vol C Tables 4.2.6.8 and 6.1.1.4'
H H 0.0000 0.0000 'International Tables Vol C Tables 4.2.6.8 and 6.1.1.4'
N N 0.0061 0.0033 'International Tables Vol C Tables 4.2.6.8 and 6.1.1.4'

loop_
_geom_angle_atom_site_label_1
_geom_angle_atom_site_label_2
_geom_angle_atom_site_label_3
_geom_angle
_geom_angle_site_symmetry_1
C3 C1 C2 122.58(13) 2_766
C3 C1 H1 118.7 2_766
C2 C1 H1 118.7 .
C3 N1 C16 116.20(11) .
C3 N1 C12 113.37(10) .
C16 N1 C12 111.65(12) .
C1 C2 C3 118.06(12) .
C1 C2 C4 122.52(13) .
C3 C2 C4 119.26(13) .
C11 C6 C7 117.39(14) .
C11 C6 C5 123.08(14) .
C7 C6 C5 119.51(14) .
C5 C4 C2 127.67(14) .
C5 C4 H4 116.2 .
C2 C4 H4 116.2 .
C4 C5 C6 125.44(14) .
C4 C5 H5 117.3 .
C6 C5 H5 117.3 .
C1 C3 C2 119.36(13) 2_766
C1 C3 N1 122.75(13) 2_766
C2 C3 N1 117.89(12) .
C8 C7 C6 120.97(16) .
C8 C7 H7 119.5 .
C6 C7 H7 119.5 .
N1 C12 C13 109.76(11) .
N1 C12 H12A 109.7 .
C13 C12 H12A 109.7 .
N1 C12 H12B 109.7 .
C13 C12 H12B 109.7 .
H12A C12 H12B 108.2 .
N1 C16 C15 108.79(11) .
N1 C16 H16A 109.9 .
C15 C16 H16A 109.9 .
N1 C16 H16B 109.9 .
C15 C16 H16B 109.9 .
H16A C16 H16B 108.3 .
C12 C13 C14 110.81(12) .
C12 C13 H13A 109.5 .
C14 C13 H13A 109.5 .
C12 C13 H13B 109.5 .
C14 C13 H13B 109.5 .
H13A C13 H13B 108.1 .
C10 C11 C6 121.17(16) .
C10 C11 H11 119.4 .
C6 C11 H11 119.4 .
C8 C9 C10 119.23(15) .
C8 C9 H9 120.4 .
C10 C9 H9 120.4 .
C16 C15 C14 111.21(12) .
C16 C15 H15A 109.4 .
C14 C15 H15A 109.4 .
C16 C15 H15B 109.4 .
C14 C15 H15B 109.4 .
H15A C15 H15B 108.0 .
C9 C8 C7 120.54(16) .
C9 C8 H8 119.7 .
C7 C8 H8 119.7 .
C11 C10 C9 120.66(17) .
C11 C10 H10 119.7 .
C9 C10 H10 119.7 .
C15 C14 C13 110.31(13) .
C15 C14 H14A 109.6 .
C13 C14 H14A 109.6 .
C15 C14 H14B 109.6 .
C13 C14 H14B 109.6 .
H14A C14 H14B 108.1 .

loop_
_geom_bond_atom_site_label_1
_geom_bond_atom_site_label_2
_geom_bond_distance
_geom_bond_site_symmetry_2
C1 C3 1.390(2) 2_766
C1 C2 1.393(2) .
C1 H1 0.9500 .
N1 C3 1.423(2) .
N1 C16 1.4587(18) .
N1 C12 1.4689(19) .
C2 C3 1.417(2) .
C2 C4 1.465(2) .
C6 C11 1.395(2) .
C6 C7 1.398(2) .
C6 C5 1.467(2) .
C4 C5 1.334(2) .
C4 H4 0.9500 .
C5 H5 0.9500 .
C3 C1 1.390(2) 2_766
C7 C8 1.391(2) .
C7 H7 0.9500 .
C12 C13 1.517(2) .
C12 H12A 0.9900 .
C12 H12B 0.9900 .
C16 C15 1.520(2) .
C16 H16A 0.9900 .
C16 H16B 0.9900 .
C13 C14 1.528(2) .
C13 H13A 0.9900 .
C13 H13B 0.9900 .
C11 C10 1.381(2) .
C11 H11 0.9500 .
C9 C8 1.373(3) .
C9 C10 1.382(3) .
C9 H9 0.9500 .
C15 C14 1.524(2) .
C15 H15A 0.9900 .
C15 H15B 0.9900 .
C8 H8 0.9500 .
C10 H10 0.9500 .
C14 H14A 0.9900 .
C14 H14B 0.9900 .

loop_
_geom_torsion_atom_site_label_1
_geom_torsion_atom_site_label_2
_geom_torsion_atom_site_label_3
_geom_torsion_atom_site_label_4
_geom_torsion
_geom_torsion_site_symmetry_1
_geom_torsion_site_symmetry_4
C3 C1 C2 C3 -0.6(2) 2_766 .
C3 C1 C2 C4 174.74(11) 2_766 .
C1 C2 C4 C5 17.1(2) . .
C3 C2 C4 C5 -167.57(13) . .
C2 C4 C5 C6 -178.61(12) . .
C11 C6 C5 C4 0.7(2) . .
C7 C6 C5 C4 -177.61(13) . .
C1 C2 C3 C1 0.62(19) . 2_766
C4 C2 C3 C1 -174.91(11) . 2_766
C1 C2 C3 N1 -179.17(11) . .
C4 C2 C3 N1 5.30(17) . .
C16 N1 C3 C1 28.12(16) . 2_766
C12 N1 C3 C1 -103.23(15) . 2_766
C16 N1 C3 C2 -152.10(11) . .
C12 N1 C3 C2 76.56(16) . .
C11 C6 C7 C8 -1.7(2) . .
C5 C6 C7 C8 176.71(12) . .
C3 N1 C12 C13 -164.20(11) . .
C16 N1 C12 C13 62.25(15) . .
C3 N1 C16 C15 165.42(11) . .
C12 N1 C16 C15 -62.44(15) . .
N1 C12 C13 C14 -56.25(17) . .
C7 C6 C11 C10 2.1(2) . .
C5 C6 C11 C10 -176.24(14) . .
N1 C16 C15 C14 57.73(16) . .
C10 C9 C8 C7 1.1(2) . .
C6 C7 C8 C9 0.1(2) . .
C6 C11 C10 C9 -0.9(2) . .
C8 C9 C10 C11 -0.7(2) . .
C16 C15 C14 C13 -53.43(17) . .
C12 C13 C14 C15 52.47(17) . .
